data_7038456
loop_
_publ_author_name
'McKeown, P.'
'Davidson, M. G.'
'Lowe, J. P.'
'Mahon, M. F.'
'Thomas, L. H.'
'Woodman, T. J.'
'Jones, M. D.'

_publ_section_title
;
 Aminopiperidine based complexes for lactide polymerisation.
;
_journal_issue 12
_journal_name_full 'Dalton transactions (Cambridge, England : 2003)'
_journal_page_first 5374
_journal_page_last 5387
_journal_paper_doi 10.1039/c5dt04695e
_journal_volume 45
_journal_year 2016
_chemical_formula_sum 'C35 H46 Al Br2 N2 O2'
_chemical_formula_weight 713.54
_space_group_crystal_system monoclinic
_space_group_IT_number 14
_space_group_name_Hall '-P 2yn'
_space_group_name_H-M_alt 'P 1 21/n 1'
_symmetry_space_group_name_Hall '-P 2yn'
_symmetry_space_group_name_H-M 'P 1 21/n 1'
_atom_sites_solution_hydrogens geom
_audit_creation_method SHELXL-2014/7
_audit_update_record
;
2015-10-20 deposited with the CCDC.
2016-02-18 downloaded from the CCDC.
;
_cell_angle_alpha 90
_cell_angle_beta 107.060(3)
_cell_angle_gamma 90
_cell_formula_units_Z 4
_cell_length_a 17.4539(4)
_cell_length_b 8.5772(2)
_cell_length_c 23.1237(6)
_cell_measurement_reflns_used 7893
_cell_measurement_temperature 150(2)
_cell_measurement_theta_max 28.4500
_cell_measurement_theta_min 3.8980
_cell_volume 3309.42(15)
_computing_cell_refinement
;
CrysAlisPro, Agilent Technologies,
Version 1.171.37.33 (release 27-03-2014 CrysAlis171 .NET)
(compiled Mar 27 2014,17:12:48)
;
_computing_data_collection
;
CrysAlisPro, Agilent Technologies,
Version 1.171.37.33 (release 27-03-2014 CrysAlis171 .NET)
(compiled Mar 27 2014,17:12:48)
;
_computing_data_reduction
;
CrysAlisPro, Agilent Technologies,
Version 1.171.37.33 (release 27-03-2014 CrysAlis171 .NET)
(compiled Mar 27 2014,17:12:48)
;
_computing_structure_refinement 'SHELXL-2014/7 (Sheldrick, 2014)'
_computing_structure_solution SHELXS
_diffrn_ambient_temperature 150(2)
_diffrn_detector 'CCD plate'
_diffrn_detector_area_resol_mean 16.1468
_diffrn_detector_type EosS2
_diffrn_measured_fraction_theta_full 0.998
_diffrn_measured_fraction_theta_max 0.885
_diffrn_measurement_device 'four-circle diffractometer'
_diffrn_measurement_device_type 'New Xcalibur, EosS2'
_diffrn_radiation_monochromator graphite
_diffrn_radiation_probe x-ray
_diffrn_radiation_type 'Mo K\a'
_diffrn_radiation_wavelength 0.71073
_diffrn_reflns_av_R_equivalents 0.0352
_diffrn_reflns_av_unetI/netI 0.0443
_diffrn_reflns_Laue_measured_fraction_full 0.998
_diffrn_reflns_Laue_measured_fraction_max 0.885
_diffrn_reflns_limit_h_max 23
_diffrn_reflns_limit_h_min -23
_diffrn_reflns_limit_k_max 12
_diffrn_reflns_limit_k_min -11
_diffrn_reflns_limit_l_max 32
_diffrn_reflns_limit_l_min -31
_diffrn_reflns_number 28073
_diffrn_reflns_point_group_measured_fraction_full 0.998
_diffrn_reflns_point_group_measured_fraction_max 0.885
_diffrn_reflns_theta_full 25.242
_diffrn_reflns_theta_max 30.082
_diffrn_reflns_theta_min 3.334
_diffrn_source 'Enhance (Mo) X-ray Source'
_exptl_absorpt_coefficient_mu 2.510
_exptl_absorpt_correction_T_max 1.00000
_exptl_absorpt_correction_T_min 0.73702
_exptl_absorpt_correction_type multi-scan
_exptl_absorpt_process_details
;
CrysAlisPro, Agilent Technologies,
Version 1.171.37.33 (release 27-03-2014 CrysAlis171 .NET)
(compiled Mar 27 2014,17:12:48)
Empirical absorption correction using spherical harmonics,
 implemented in SCALE3 ABSPACK scaling algorithm.
;
_exptl_crystal_colour colourless
_exptl_crystal_density_diffrn 1.432
_exptl_crystal_description block
_exptl_crystal_F_000 1476
_exptl_crystal_size_max 0.3
_exptl_crystal_size_mid 0.2
_exptl_crystal_size_min 0.2
_refine_diff_density_max 1.610
_refine_diff_density_min -1.215
_refine_diff_density_rms 0.074
_refine_ls_extinction_method none
_refine_ls_goodness_of_fit_ref 1.022
_refine_ls_hydrogen_treatment constr
_refine_ls_matrix_type full
_refine_ls_number_parameters 332
_refine_ls_number_reflns 8618
_refine_ls_number_restraints 0
_refine_ls_restrained_S_all 1.022
_refine_ls_R_factor_all 0.0633
_refine_ls_R_factor_gt 0.0402
_refine_ls_shift/su_max 0.002
_refine_ls_shift/su_mean 0.000
_refine_ls_structure_factor_coef Fsqd
_refine_ls_weighting_details 'w=1/[\s^2^(Fo^2^)+(0.0362P)^2^+2.4608P] where P=(Fo^2^+2Fc^2^)/3'
_refine_ls_weighting_scheme calc
_refine_ls_wR_factor_gt 0.0841
_refine_ls_wR_factor_ref 0.0926
_reflns_Friedel_coverage 0.000
_reflns_number_gt 6459
_reflns_number_total 8618
_reflns_threshold_expression 'I > 2\s(I)'
_cod_data_source_file c5dt04695e2.cif
_cod_data_source_block Al_2_Me
_cod_depositor_comments 'Adding full bibliography for 7038454--7038468.cif.'
_cod_database_code 7038456
_shelx_shelxl_version_number 2014/7
_shelx_space_group_comment
;
The symmetry employed for this shelxl refinement is uniquely defined
by the following loop, which should always be used as a source of
symmetry information in preference to the above space-group names.
They are only intended as comments.
;

loop_
_space_group_symop_operation_xyz
'x, y, z'
'-x+1/2, y+1/2, -z+1/2'
'-x, -y, -z'
'x-1/2, -y-1/2, z-1/2'

loop_
_atom_site_label
_atom_site_type_symbol
_atom_site_fract_x
_atom_site_fract_y
_atom_site_fract_z
_atom_site_U_iso_or_equiv
_atom_site_adp_type
_atom_site_occupancy
_atom_site_site_symmetry_order
_atom_site_calc_flag
_atom_site_refinement_flags_posn
_atom_site_refinement_flags_adp
Br1 Br 0.76331(2) 0.89910(3) 0.85499(2) 0.03030(8) Uani 1 1 d . .
Al1 Al 0.52527(4) 1.18694(8) 0.82208(3) 0.01654(14) Uani 1 1 d . .
O1 O 0.62472(9) 1.12395(17) 0.84058(7) 0.0183(3) Uani 1 1 d . .
N1 N 0.53600(10) 1.3906(2) 0.78361(8) 0.0164(4) Uani 1 1 d . .
C1 C 0.48386(14) 1.1752(3) 0.89106(11) 0.0263(5) Uani 1 1 d . .
H1A H 0.4746 1.0659 0.8993 0.039 Uiso 1 1 calc R U
H1B H 0.4333 1.2329 0.8822 0.039 Uiso 1 1 calc R U
H1C H 0.5228 1.2209 0.9265 0.039 Uiso 1 1 calc R U
Br2 Br 0.91539(2) 1.43597(4) 0.80239(2) 0.04229(9) Uani 1 1 d . .
O2 O 0.46452(9) 1.09753(17) 0.75666(7) 0.0194(3) Uani 1 1 d . .
N2 N 0.60055(11) 1.4988(2) 0.87251(9) 0.0193(4) Uani 1 1 d . .
C2 C 0.41488(12) 1.1699(2) 0.70761(10) 0.0159(4) Uani 1 1 d . .
C3 C 0.33834(13) 1.1087(2) 0.67788(10) 0.0168(4) Uani 1 1 d . .
C4 C 0.29141(13) 1.1918(3) 0.62814(10) 0.0197(5) Uani 1 1 d . .
H4 H 0.2399 1.1516 0.6077 0.024 Uiso 1 1 calc R U
C5 C 0.31516(13) 1.3302(3) 0.60641(10) 0.0188(5) Uani 1 1 d . .
C6 C 0.39086(14) 1.3863(3) 0.63673(10) 0.0201(5) Uani 1 1 d . .
H6 H 0.4092 1.4801 0.6234 0.024 Uiso 1 1 calc R U
C7 C 0.44051(13) 1.3072(3) 0.68643(10) 0.0177(4) Uani 1 1 d . .
C8 C 0.30833(13) 0.9563(3) 0.69879(11) 0.0200(5) Uani 1 1 d . .
C9 C 0.30268(16) 0.9730(3) 0.76320(12) 0.0322(6) Uani 1 1 d . .
H9A H 0.2836 0.8748 0.7758 0.048 Uiso 1 1 calc R U
H9B H 0.2651 1.0569 0.7645 0.048 Uiso 1 1 calc R U
H9C H 0.3557 0.9979 0.7907 0.048 Uiso 1 1 calc R U
C10 C 0.36578(15) 0.8230(3) 0.69571(13) 0.0307(6) Uani 1 1 d . .
H10A H 0.4184 0.8426 0.7248 0.046 Uiso 1 1 calc R U
H10B H 0.3713 0.8171 0.6548 0.046 Uiso 1 1 calc R U
H10C H 0.3443 0.7242 0.7056 0.046 Uiso 1 1 calc R U
C11 C 0.22504(14) 0.9103(3) 0.65818(13) 0.0308(6) Uani 1 1 d . .
H11A H 0.2079 0.8137 0.6733 0.046 Uiso 1 1 calc R U
H11B H 0.2272 0.8941 0.6167 0.046 Uiso 1 1 calc R U
H11C H 0.1868 0.9937 0.6585 0.046 Uiso 1 1 calc R U
C12 C 0.25860(14) 1.4123(3) 0.55137(11) 0.0236(5) Uani 1 1 d . .
C13 C 0.2403(2) 1.3027(3) 0.49644(12) 0.0444(8) Uani 1 1 d . .
H13A H 0.2009 1.3517 0.4621 0.067 Uiso 1 1 calc R U
H13B H 0.2187 1.2042 0.5064 0.067 Uiso 1 1 calc R U
H13C H 0.2897 1.2822 0.4858 0.067 Uiso 1 1 calc R U
C14 C 0.18053(18) 1.4548(4) 0.56515(15) 0.0500(9) Uani 1 1 d . .
H14A H 0.1923 1.5253 0.6000 0.075 Uiso 1 1 calc R U
H14B H 0.1552 1.3598 0.5744 0.075 Uiso 1 1 calc R U
H14C H 0.1442 1.5065 0.5299 0.075 Uiso 1 1 calc R U
C15 C 0.29481(18) 1.5611(3) 0.53469(12) 0.0368(7) Uani 1 1 d . .
H15A H 0.2574 1.6076 0.4987 0.055 Uiso 1 1 calc R U
H15B H 0.3453 1.5363 0.5262 0.055 Uiso 1 1 calc R U
H15C H 0.3051 1.6350 0.5684 0.055 Uiso 1 1 calc R U
C17 C 0.52345(13) 1.3682(3) 0.71752(10) 0.0193(5) Uani 1 1 d . .
H17A H 0.5638 1.2937 0.7115 0.023 Uiso 1 1 calc R U
H17B H 0.5313 1.4689 0.6991 0.023 Uiso 1 1 calc R U
C18 C 0.47805(14) 1.5070(3) 0.79630(11) 0.0235(5) Uani 1 1 d . .
H18A H 0.4325 1.4533 0.8051 0.028 Uiso 1 1 calc R U
H18B H 0.4571 1.5779 0.7615 0.028 Uiso 1 1 calc R U
C19 C 0.52815(14) 1.5968(3) 0.85185(11) 0.0257(5) Uani 1 1 d . .
H19 H 0.5439 1.6989 0.8379 0.031 Uiso 1 1 calc R U
C20 C 0.49183(17) 1.6280(3) 0.90226(13) 0.0364(7) Uani 1 1 d . .
H20A H 0.4736 1.5289 0.9159 0.044 Uiso 1 1 calc R U
H20B H 0.4449 1.6977 0.8878 0.044 Uiso 1 1 calc R U
C21 C 0.55501(19) 1.7046(4) 0.95477(14) 0.0432(7) Uani 1 1 d . .
H21A H 0.5678 1.8098 0.9425 0.052 Uiso 1 1 calc R U
H21B H 0.5336 1.7164 0.9897 0.052 Uiso 1 1 calc R U
C22 C 0.63087(17) 1.6059(3) 0.97306(12) 0.0346(6) Uani 1 1 d . .
H22A H 0.6722 1.6603 1.0054 0.042 Uiso 1 1 calc R U
H22B H 0.6191 1.5053 0.9896 0.042 Uiso 1 1 calc R U
C23 C 0.66356(15) 1.5749(3) 0.91999(11) 0.0257(5) Uani 1 1 d . .
H23A H 0.6793 1.6741 0.9048 0.031 Uiso 1 1 calc R U
H23B H 0.7114 1.5068 0.9328 0.031 Uiso 1 1 calc R U
C24 C 0.61644(12) 1.4605(3) 0.81557(10) 0.0172(4) Uani 1 1 d . .
H24 H 0.6229 1.5595 0.7947 0.021 Uiso 1 1 calc R U
C25 C 0.68800(12) 1.3576(3) 0.82006(10) 0.0170(4) Uani 1 1 d . .
C26 C 0.75569(13) 1.4289(3) 0.81154(11) 0.0225(5) Uani 1 1 d . .
H26 H 0.7546 1.5367 0.8020 0.027 Uiso 1 1 calc R U
C27 C 0.82453(14) 1.3426(3) 0.81698(11) 0.0256(5) Uani 1 1 d . .
C28 C 0.82697(14) 1.1855(3) 0.83075(11) 0.0250(5) Uani 1 1 d . .
H28 H 0.8746 1.1269 0.8352 0.030 Uiso 1 1 calc R U
C29 C 0.75928(13) 1.1151(3) 0.83790(11) 0.0206(5) Uani 1 1 d . .
C30 C 0.68810(12) 1.1972(3) 0.83294(10) 0.0169(4) Uani 1 1 d . .

loop_
_atom_site_aniso_label
_atom_site_aniso_U_11
_atom_site_aniso_U_22
_atom_site_aniso_U_33
_atom_site_aniso_U_23
_atom_site_aniso_U_13
_atom_site_aniso_U_12
Br1 0.02920(14) 0.02242(13) 0.04015(16) 0.00648(11) 0.01152(11) 0.00748(10)
Al1 0.0125(3) 0.0193(3) 0.0172(3) 0.0020(3) 0.0034(3) -0.0005(3)
O1 0.0131(7) 0.0188(8) 0.0219(8) 0.0050(6) 0.0035(6) -0.0006(6)
N1 0.0116(8) 0.0175(9) 0.0182(9) -0.0012(7) 0.0015(7) -0.0006(7)
C1 0.0244(12) 0.0330(14) 0.0233(13) 0.0016(10) 0.0097(10) -0.0008(10)
Br2 0.01977(13) 0.05115(19) 0.0596(2) 0.01762(15) 0.01728(13) -0.00465(12)
O2 0.0158(7) 0.0165(7) 0.0219(8) 0.0030(6) -0.0007(6) -0.0008(6)
N2 0.0181(9) 0.0188(9) 0.0188(10) -0.0032(7) 0.0023(8) -0.0006(8)
C2 0.0157(10) 0.0166(10) 0.0144(11) -0.0009(8) 0.0027(8) 0.0026(8)
C3 0.0159(10) 0.0162(10) 0.0179(11) -0.0028(8) 0.0042(9) 0.0014(8)
C4 0.0156(10) 0.0216(11) 0.0193(12) -0.0022(9) 0.0012(9) -0.0010(9)
C5 0.0208(11) 0.0204(11) 0.0139(11) -0.0001(9) 0.0032(9) 0.0021(9)
C6 0.0250(12) 0.0181(11) 0.0162(11) 0.0008(9) 0.0045(9) -0.0023(9)
C7 0.0168(10) 0.0189(11) 0.0164(11) -0.0020(8) 0.0030(9) -0.0011(8)
C8 0.0161(10) 0.0170(10) 0.0242(12) 0.0013(9) 0.0018(9) -0.0020(9)
C9 0.0343(14) 0.0333(15) 0.0298(15) -0.0008(11) 0.0108(12) -0.0115(12)
C10 0.0245(13) 0.0159(12) 0.0493(17) -0.0005(11) 0.0070(12) 0.0007(10)
C11 0.0199(12) 0.0276(13) 0.0386(16) 0.0084(11) -0.0013(11) -0.0054(10)
C12 0.0238(12) 0.0269(12) 0.0162(12) 0.0036(9) -0.0004(9) 0.0003(10)
C13 0.064(2) 0.0379(16) 0.0197(14) -0.0010(12) -0.0059(14) -0.0060(15)
C14 0.0343(16) 0.071(2) 0.0446(19) 0.0322(17) 0.0108(14) 0.0246(16)
C15 0.0443(16) 0.0308(14) 0.0260(15) 0.0106(11) -0.0040(12) 0.0002(12)
C17 0.0195(11) 0.0216(11) 0.0157(11) 0.0017(9) 0.0037(9) -0.0040(9)
C18 0.0192(11) 0.0219(12) 0.0269(13) -0.0002(9) 0.0031(10) 0.0068(9)
C19 0.0242(12) 0.0210(12) 0.0295(14) -0.0028(10) 0.0042(10) 0.0045(10)
C20 0.0345(15) 0.0372(16) 0.0381(16) -0.0091(12) 0.0114(13) 0.0070(12)
C21 0.0528(19) 0.0415(17) 0.0357(17) -0.0159(13) 0.0136(14) 0.0042(14)
C22 0.0437(16) 0.0344(15) 0.0224(14) -0.0077(11) 0.0044(12) -0.0043(12)
C23 0.0292(13) 0.0227(12) 0.0218(13) -0.0015(9) 0.0021(10) -0.0066(10)
C24 0.0133(10) 0.0155(10) 0.0207(12) 0.0003(9) 0.0017(9) -0.0029(8)
C25 0.0136(10) 0.0201(11) 0.0158(11) 0.0004(8) 0.0019(8) -0.0008(8)
C26 0.0181(11) 0.0251(12) 0.0224(12) 0.0036(9) 0.0030(9) -0.0047(9)
C27 0.0160(11) 0.0351(13) 0.0277(13) 0.0054(11) 0.0098(10) -0.0050(10)
C28 0.0157(11) 0.0347(14) 0.0259(13) 0.0043(10) 0.0079(10) 0.0056(10)
C29 0.0193(11) 0.0208(11) 0.0208(12) 0.0032(9) 0.0044(9) 0.0029(9)
C30 0.0141(10) 0.0209(11) 0.0145(11) 0.0016(8) 0.0024(8) 0.0005(8)

loop_
_atom_type_symbol
_atom_type_description
_atom_type_scat_dispersion_real
_atom_type_scat_dispersion_imag
_atom_type_scat_source
C C 0.0033 0.0016 'International Tables Vol C Tables 4.2.6.8 and 6.1.1.4'
H H 0.0000 0.0000 'International Tables Vol C Tables 4.2.6.8 and 6.1.1.4'
Al Al 0.0645 0.0514 'International Tables Vol C Tables 4.2.6.8 and 6.1.1.4'
Br Br -0.2901 2.4595 'International Tables Vol C Tables 4.2.6.8 and 6.1.1.4'
N N 0.0061 0.0033 'International Tables Vol C Tables 4.2.6.8 and 6.1.1.4'
O O 0.0106 0.0060 'International Tables Vol C Tables 4.2.6.8 and 6.1.1.4'

loop_
_geom_angle_atom_site_label_1
_geom_angle_atom_site_label_2
_geom_angle_atom_site_label_3
_geom_angle
O1 Al1 O2 112.50(8)
O1 Al1 C1 111.49(10)
O2 Al1 C1 114.29(10)
O1 Al1 N1 99.41(8)
O2 Al1 N1 96.35(8)
C1 Al1 N1 121.30(10)
C30 O1 Al1 128.87(14)
C17 N1 C24 112.94(17)
C17 N1 C18 112.27(17)
C24 N1 C18 102.86(16)
C17 N1 Al1 109.86(13)
C24 N1 Al1 109.01(13)
C18 N1 Al1 109.66(14)
C2 O2 Al1 126.71(14)
C23 N2 C24 118.56(18)
C23 N2 C19 111.94(18)
C24 N2 C19 101.98(17)
O2 C2 C7 119.08(19)
O2 C2 C3 121.11(19)
C7 C2 C3 119.81(19)
C4 C3 C2 117.0(2)
C4 C3 C8 121.43(19)
C2 C3 C8 121.61(19)
C3 C4 C5 124.4(2)
C6 C5 C4 116.8(2)
C6 C5 C12 123.1(2)
C4 C5 C12 120.1(2)
C5 C6 C7 121.1(2)
C6 C7 C2 120.8(2)
C6 C7 C17 120.1(2)
C2 C7 C17 119.08(19)
C9 C8 C11 107.5(2)
C9 C8 C10 110.2(2)
C11 C8 C10 107.1(2)
C9 C8 C3 110.63(19)
C11 C8 C3 112.05(19)
C10 C8 C3 109.32(19)
C15 C12 C14 108.3(2)
C15 C12 C5 112.4(2)
C14 C12 C5 109.4(2)
C15 C12 C13 107.7(2)
C14 C12 C13 109.6(2)
C5 C12 C13 109.4(2)
N1 C17 C7 111.40(18)
N1 C18 C19 104.20(17)
N2 C19 C20 111.4(2)
N2 C19 C18 102.05(18)
C20 C19 C18 118.2(2)
C19 C20 C21 108.8(2)
C22 C21 C20 110.3(2)
C23 C22 C21 112.0(2)
N2 C23 C22 107.9(2)
N2 C24 N1 97.80(16)
N2 C24 C25 116.25(18)
N1 C24 C25 115.79(17)
C26 C25 C30 120.7(2)
C26 C25 C24 116.9(2)
C30 C25 C24 122.42(19)
C27 C26 C25 120.1(2)
C28 C27 C26 120.6(2)
C28 C27 Br2 118.84(18)
C26 C27 Br2 120.51(19)
C29 C28 C27 119.0(2)
C28 C29 C30 122.6(2)
C28 C29 Br1 118.24(17)
C30 C29 Br1 119.12(17)
O1 C30 C29 120.23(19)
O1 C30 C25 122.76(19)
C29 C30 C25 117.0(2)

loop_
_geom_bond_atom_site_label_1
_geom_bond_atom_site_label_2
_geom_bond_distance
Br1 C29 1.891(2)
Al1 O1 1.7470(16)
Al1 O2 1.7493(17)
Al1 C1 1.937(2)
Al1 N1 1.9937(19)
O1 C30 1.328(3)
N1 C17 1.491(3)
N1 C24 1.506(3)
N1 C18 1.510(3)
Br2 C27 1.893(2)
O2 C2 1.359(3)
N2 C23 1.460(3)
N2 C24 1.460(3)
N2 C19 1.475(3)
C2 C7 1.398(3)
C2 C3 1.412(3)
C3 C4 1.396(3)
C3 C8 1.538(3)
C4 C5 1.398(3)
C5 C6 1.388(3)
C5 C12 1.534(3)
C6 C7 1.395(3)
C7 C17 1.508(3)
C8 C9 1.528(4)
C8 C11 1.533(3)
C8 C10 1.536(3)
C12 C15 1.523(4)
C12 C14 1.532(4)
C12 C13 1.537(4)
C18 C19 1.533(3)
C19 C20 1.505(4)
C20 C21 1.529(4)
C21 C22 1.523(4)
C22 C23 1.521(4)
C24 C25 1.508(3)
C25 C26 1.395(3)
C25 C30 1.407(3)
C26 C27 1.385(3)
C27 C28 1.383(4)
C28 C29 1.379(3)
C29 C30 1.403(3)
